data_2233422
loop_
_publ_author_name
'Liu, Qing Hua'
'Liu, Shu Lian'
'Chi, Yan Hui'
'Shi, Jing Min'

_publ_section_title
;
 Bis(2-chloro-1,10-phenanthroline-\k^2^<i>N</i>,<i>N</i>')(thiocyanato-\k<i>N</i>)zinc
 (2-chloro-1,10-phenanthroline-\k^2^<i>N</i>,<i>N</i>')tris(thiocyanato-\k<i>N</i>)zincate
;
_journal_coeditor_code CV5234
_journal_issue 2
_journal_name_full 'Acta Crystallographica Section E'
_journal_page_first m202
_journal_paper_doi 10.1107/S1600536812002280
_journal_volume 68
_journal_year 2012
_chemical_formula_iupac '[Zn (N C S) (C12 H7 Cl N2)2] [Zn (N C S)3 (C12 H7 Cl N2)]'
_chemical_formula_moiety 'C25 H14 Cl2 N5 S Zn, C15 H7 Cl N5 S3 Zn'
_chemical_formula_sum 'C40 H21 Cl3 N10 S4 Zn2'
_chemical_formula_weight 1007.00
_chemical_name_systematic
;
Bis(2-chloro-1,10-phenanthroline-\k^2^<i>N</i>,<i>N</i>')(thiocyanato-
\k<i>N</i>)zinc (2-chloro-1,10-phenanthroline-
\k^2^<i>N</i>,<i>N</i>')tris(thiocyanato-\k<i>N</i>)zincate
;
_space_group_IT_number 2
_symmetry_cell_setting triclinic
_symmetry_space_group_name_Hall '-P 1'
_symmetry_space_group_name_H-M 'P -1'
_atom_sites_solution_hydrogens geom
_atom_sites_solution_primary direct
_atom_sites_solution_secondary difmap
_audit_creation_method SHELXL-97
_cell_angle_alpha 111.163(2)
_cell_angle_beta 98.201(2)
_cell_angle_gamma 111.273(2)
_cell_formula_units_Z 4
_cell_length_a 15.259(2)
_cell_length_b 17.957(3)
_cell_length_c 18.665(3)
_cell_measurement_reflns_used 4824
_cell_measurement_temperature 298(2)
_cell_measurement_theta_max 23.578
_cell_measurement_theta_min 2.22
_cell_volume 4218.3(11)
_computing_cell_refinement 'SAINT (Bruker, 2007)'
_computing_data_collection 'SMART (Bruker, 2007)'
_computing_data_reduction 'SAINT (Bruker, 2007)'
_computing_molecular_graphics 'SHELXTL (Sheldrick, 2008)'
_computing_publication_material 'SHELXTL (Sheldrick, 2008)'
_computing_structure_refinement 'SHELXTL (Sheldrick, 2008)'
_computing_structure_solution 'SHELXTL (Sheldrick, 2008)'
_diffrn_ambient_temperature 298(2)
_diffrn_measured_fraction_theta_full 0.973
_diffrn_measured_fraction_theta_max 0.973
_diffrn_measurement_device_type 'Bruker SMART APEX CCD'
_diffrn_measurement_method '\f and \w scans'
_diffrn_radiation_monochromator graphite
_diffrn_radiation_source 'fine-focus sealed tube'
_diffrn_radiation_type MoK\a
_diffrn_radiation_wavelength 0.71073
_diffrn_reflns_av_R_equivalents 0.0218
_diffrn_reflns_av_sigmaI/netI 0.0612
_diffrn_reflns_limit_h_max 19
_diffrn_reflns_limit_h_min -11
_diffrn_reflns_limit_k_max 21
_diffrn_reflns_limit_k_min -22
_diffrn_reflns_limit_l_max 23
_diffrn_reflns_limit_l_min -22
_diffrn_reflns_number 24046
_diffrn_reflns_theta_full 26.50
_diffrn_reflns_theta_max 26.50
_diffrn_reflns_theta_min 1.23
_exptl_absorpt_coefficient_mu 1.569
_exptl_absorpt_correction_T_max 0.7547
_exptl_absorpt_correction_T_min 0.5075
_exptl_absorpt_correction_type multi-scan
_exptl_absorpt_process_details '(SADABS; Sheldrick, 1996)'
_exptl_crystal_colour yellow
_exptl_crystal_density_diffrn 1.586
_exptl_crystal_density_method 'not measured'
_exptl_crystal_description prism
_exptl_crystal_F_000 2024
_exptl_crystal_size_max 0.50
_exptl_crystal_size_mid 0.26
_exptl_crystal_size_min 0.19
_refine_diff_density_max 1.865
_refine_diff_density_min -0.858
_refine_ls_extinction_method none
_refine_ls_goodness_of_fit_ref 1.090
_refine_ls_hydrogen_treatment constr
_refine_ls_matrix_type full
_refine_ls_number_parameters 1063
_refine_ls_number_reflns 17019
_refine_ls_number_restraints 0
_refine_ls_restrained_S_all 1.090
_refine_ls_R_factor_all 0.1201
_refine_ls_R_factor_gt 0.0719
_refine_ls_shift/su_max 0.003
_refine_ls_shift/su_mean 0.000
_refine_ls_structure_factor_coef Fsqd
_refine_ls_weighting_details 'calc w=1/[\s^2^(Fo^2^)+(0.1377P)^2^] where P=(Fo^2^+2Fc^2^)/3'
_refine_ls_weighting_scheme calc
_refine_ls_wR_factor_gt 0.2227
_refine_ls_wR_factor_ref 0.2497
_reflns_number_gt 9850
_reflns_number_total 17019
_reflns_threshold_expression I>2sigma(I)
_cod_data_source_file cv5234.cif
_cod_data_source_block I
_cod_original_cell_volume 4218.5(10)
_cod_database_code 2233422
_cod_database_fobs_code 2233422

loop_
_symmetry_equiv_pos_as_xyz
'x, y, z'
'-x, -y, -z'

loop_
_atom_site_type_symbol
_atom_site_label
_atom_site_fract_x
_atom_site_fract_y
_atom_site_fract_z
_atom_site_U_iso_or_equiv
_atom_site_adp_type
_atom_site_calc_flag
_atom_site_refinement_flags
_atom_site_occupancy
_atom_site_symmetry_multiplicity
C C1 0.2824(5) 0.5342(4) 0.3899(4) 0.0648(16) Uani d . 1 1
C C2 0.3350(6) 0.6056(5) 0.3752(5) 0.080(2) Uani d . 1 1
H H2 0.3084 0.6127 0.3315 0.096 Uiso calc R 1 1
C C3 0.4264(7) 0.6639(5) 0.4276(5) 0.085(2) Uani d . 1 1
H H3 0.4638 0.7129 0.4203 0.102 Uiso calc R 1 1
C C4 0.4665(5) 0.6526(4) 0.4925(5) 0.0681(18) Uani d . 1 1
C C5 0.4065(4) 0.5748(4) 0.4987(3) 0.0484(13) Uani d . 1 1
C C6 0.5612(5) 0.7150(5) 0.5539(5) 0.082(2) Uani d . 1 1
H H6 0.5992 0.7675 0.5518 0.098 Uiso calc R 1 1
C C7 0.5945(5) 0.6993(4) 0.6122(5) 0.076(2) Uani d . 1 1
H H7 0.6564 0.7405 0.6501 0.091 Uiso calc R 1 1
C C8 0.5384(4) 0.6198(4) 0.6201(4) 0.0600(16) Uani d . 1 1
C C9 0.5728(5) 0.5984(5) 0.6802(4) 0.0702(19) Uani d . 1 1
H H9 0.6345 0.6373 0.7191 0.084 Uiso calc R 1 1
C C10 0.5164(5) 0.5219(5) 0.6813(4) 0.074(2) Uani d . 1 1
H H10 0.5395 0.5078 0.7211 0.088 Uiso calc R 1 1
C C11 0.4235(5) 0.4630(5) 0.6231(4) 0.0618(16) Uani d . 1 1
H H11 0.3860 0.4098 0.6246 0.074 Uiso calc R 1 1
C C12 0.4436(4) 0.5571(4) 0.5622(3) 0.0487(13) Uani d . 1 1
C C13 0.1184(4) 0.4884(4) 0.5682(4) 0.0522(14) Uani d . 1 1
C C14 0.1733(4) 0.2743(4) 0.3041(4) 0.0568(15) Uani d . 1 1
C C15 0.2224(5) 0.2467(5) 0.5365(4) 0.0755(19) Uani d . 1 1
C C16 0.8025(4) 0.2594(4) 0.4061(4) 0.0575(15) Uani d . 1 1
C C17 0.9029(5) 0.2887(4) 0.4401(4) 0.0730(19) Uani d . 1 1
H H17 0.9386 0.3374 0.4907 0.088 Uiso calc R 1 1
C C18 0.9469(5) 0.2437(5) 0.3969(5) 0.076(2) Uani d . 1 1
H H18 1.0141 0.2617 0.4182 0.091 Uiso calc R 1 1
C C19 0.8929(5) 0.1706(4) 0.3209(4) 0.0618(17) Uani d . 1 1
C C20 0.9347(5) 0.1229(5) 0.2743(6) 0.086(2) Uani d . 1 1
H H20 1.0013 0.1379 0.2939 0.103 Uiso calc R 1 1
C C21 0.8782(6) 0.0540(5) 0.1995(6) 0.084(2) Uani d . 1 1
H H21 0.9077 0.0236 0.1682 0.101 Uiso calc R 1 1
C C22 0.7749(6) 0.0269(4) 0.1679(4) 0.0697(19) Uani d . 1 1
C C23 0.7161(7) -0.0416(5) 0.0938(5) 0.090(2) Uani d . 1 1
H H23 0.7435 -0.0732 0.0612 0.108 Uiso calc R 1 1
C C24 0.5771(6) -0.0158(4) 0.1178(4) 0.0721(19) Uani d . 1 1
H H24 0.5098 -0.0318 0.1007 0.087 Uiso calc R 1 1
C C25 0.7306(5) 0.0739(4) 0.2146(4) 0.0588(16) Uani d . 1 1
C C26 0.7909(4) 0.1473(4) 0.2911(4) 0.0530(14) Uani d . 1 1
C C27 0.2556(5) -0.0070(5) 0.1240(4) 0.079(2) Uani d . 1 1
H H27 0.1998 -0.0601 0.1094 0.095 Uiso calc R 1 1
C C28 0.2470(5) 0.0556(5) 0.1058(4) 0.076(2) Uani d . 1 1
H H28 0.1848 0.0464 0.0794 0.091 Uiso calc R 1 1
C C29 0.3325(4) 0.1372(4) 0.1265(3) 0.0613(16) Uani d . 1 1
C C30 0.3320(5) 0.2051(5) 0.1067(4) 0.0682(18) Uani d . 1 1
H H30 0.2722 0.1990 0.0789 0.082 Uiso calc R 1 1
C C31 0.4166(5) 0.2795(4) 0.1270(4) 0.0674(18) Uani d . 1 1
H H31 0.4144 0.3226 0.1114 0.081 Uiso calc R 1 1
C C32 0.5083(4) 0.2922(4) 0.1720(3) 0.0535(14) Uani d . 1 1
C C33 0.5985(5) 0.3676(4) 0.1938(4) 0.0670(17) Uani d . 1 1
H H33 0.6007 0.4114 0.1777 0.080 Uiso calc R 1 1
C C34 0.6809(5) 0.3751(4) 0.2379(4) 0.075(2) Uani d . 1 1
H H34 0.7405 0.4254 0.2537 0.091 Uiso calc R 1 1
C C35 0.6793(5) 0.3094(4) 0.2605(4) 0.0632(16) Uani d . 1 1
H H35 0.7378 0.3170 0.2920 0.076 Uiso calc R 1 1
C C36 0.5122(4) 0.2262(4) 0.1934(3) 0.0478(13) Uani d . 1 1
C C37 0.4229(4) 0.1454(4) 0.1685(3) 0.0497(13) Uani d . 1 1
C C38 0.3475(5) 0.0069(4) 0.1645(4) 0.0637(16) Uani d . 1 1
C C39 0.5369(4) 0.1117(3) 0.4123(4) 0.0481(13) Uani d . 1 1
C C40 1.1683(5) 0.9785(4) 0.3232(4) 0.0623(16) Uani d . 1 1
C C41 1.2631(5) 0.9911(5) 0.3599(4) 0.077(2) Uani d . 1 1
H H41 1.3194 1.0426 0.3716 0.092 Uiso calc R 1 1
C C42 1.2704(5) 0.9261(5) 0.3778(4) 0.077(2) Uani d . 1 1
H H42 1.3323 0.9327 0.4014 0.092 Uiso calc R 1 1
C C43 1.1837(5) 0.8484(4) 0.3604(4) 0.0603(15) Uani d . 1 1
C C44 1.1850(5) 0.7793(5) 0.3789(4) 0.0716(19) Uani d . 1 1
H H44 1.2453 0.7836 0.4033 0.086 Uiso calc R 1 1
C C45 1.1023(6) 0.7085(5) 0.3626(4) 0.0682(18) Uani d . 1 1
H H45 1.1052 0.6635 0.3748 0.082 Uiso calc R 1 1
C C46 1.0087(5) 0.7008(4) 0.3262(4) 0.0576(15) Uani d . 1 1
C C47 0.9139(6) 0.6257(5) 0.3077(4) 0.080(2) Uani d . 1 1
H H47 0.9121 0.5788 0.3189 0.096 Uiso calc R 1 1
C C48 0.8298(6) 0.6251(5) 0.2745(5) 0.088(2) Uani d . 1 1
H H48 0.7691 0.5784 0.2639 0.105 Uiso calc R 1 1
C C49 0.8333(5) 0.6947(4) 0.2556(4) 0.0737(19) Uani d . 1 1
H H49 0.7739 0.6923 0.2317 0.088 Uiso calc R 1 1
C C50 1.0038(4) 0.7674(4) 0.3060(3) 0.0528(14) Uani d . 1 1
C C51 1.0948(4) 0.8444(4) 0.3251(3) 0.0507(13) Uani d . 1 1
C C52 0.6988(5) 0.7632(4) 0.1335(5) 0.0709(18) Uani d . 1 1
C C53 0.5988(5) 0.7485(5) 0.1151(6) 0.093(3) Uani d . 1 1
H H53 0.5513 0.7028 0.0665 0.112 Uiso calc R 1 1
C C54 0.5751(6) 0.8050(6) 0.1724(6) 0.093(3) Uani d . 1 1
H H54 0.5103 0.7976 0.1621 0.112 Uiso calc R 1 1
C C55 0.6448(5) 0.8715(5) 0.2441(5) 0.077(2) Uani d . 1 1
C C56 0.6226(6) 0.9306(6) 0.3052(6) 0.090(3) Uani d . 1 1
H H56 0.5580 0.9238 0.2970 0.107 Uiso calc R 1 1
C C57 0.6935(7) 0.9957(6) 0.3744(6) 0.101(3) Uani d . 1 1
H H57 0.6771 1.0329 0.4136 0.121 Uiso calc R 1 1
C C58 0.7933(6) 1.0091(5) 0.3888(5) 0.076(2) Uani d . 1 1
C C59 0.8723(7) 1.0760(5) 0.4590(5) 0.084(2) Uani d . 1 1
H H59 0.8601 1.1156 0.4998 0.101 Uiso calc R 1 1
C C60 0.9656(7) 1.0846(5) 0.4692(4) 0.086(2) Uani d . 1 1
H H60 1.0176 1.1290 0.5158 0.103 Uiso calc R 1 1
C C61 0.9802(5) 1.0238(4) 0.4067(4) 0.0692(18) Uani d . 1 1
H H61 1.0439 1.0286 0.4135 0.083 Uiso calc R 1 1
C C62 0.8173(5) 0.9505(4) 0.3288(4) 0.0589(16) Uani d . 1 1
C C63 0.7406(4) 0.8801(4) 0.2556(4) 0.0593(16) Uani d . 1 1
C C64 0.9585(4) 0.8887(3) 0.0948(3) 0.0470(13) Uani d . 1 1
C C65 0.2177(6) 0.4476(6) 1.0854(5) 0.092(2) Uani d . 1 1
C C66 0.1588(9) 0.3701(7) 1.0898(7) 0.115(4) Uani d . 1 1
H H66 0.1847 0.3556 1.1281 0.138 Uiso calc R 1 1
C C67 0.0709(10) 0.3190(8) 1.0428(8) 0.130(4) Uani d . 1 1
H H67 0.0323 0.2680 1.0470 0.156 Uiso calc R 1 1
C C68 0.0327(7) 0.3405(5) 0.9843(7) 0.106(3) Uani d . 1 1
C C69 -0.0626(10) 0.2874(9) 0.9254(9) 0.145(6) Uani d . 1 1
H H69 -0.1016 0.2314 0.9210 0.174 Uiso calc R 1 1
C C70 -0.0950(7) 0.3134(7) 0.8802(8) 0.135(6) Uani d . 1 1
H H70 -0.1600 0.2778 0.8459 0.162 Uiso calc R 1 1
C C71 -0.0377(6) 0.3971(7) 0.8767(5) 0.108(3) Uani d . 1 1
C C72 -0.0736(9) 0.4256(9) 0.8261(7) 0.152(6) Uani d . 1 1
H H72 -0.1382 0.3917 0.7908 0.183 Uiso calc R 1 1
C C73 -0.0141(8) 0.5035(9) 0.8282(5) 0.134(5) Uani d . 1 1
H H73 -0.0390 0.5224 0.7933 0.161 Uiso calc R 1 1
C C74 0.0879(7) 0.5600(6) 0.8827(4) 0.105(3) Uani d . 1 1
H H74 0.1281 0.6138 0.8835 0.126 Uiso calc R 1 1
C C75 0.0602(5) 0.4484(5) 0.9317(4) 0.077(2) Uani d . 1 1
C C76 0.0954(5) 0.4217(5) 0.9845(4) 0.0688(18) Uani d . 1 1
C C77 0.3394(4) 0.7169(5) 1.1937(4) 0.0706(19) Uani d . 1 1
C C78 0.3222(7) 0.7666(5) 0.9678(5) 0.103(3) Uani d . 1 1
C C79 0.3816(5) 0.5064(6) 0.9168(6) 0.086(2) Uani d . 1 1
C C80 0.6174(7) -0.0649(5) 0.0661(4) 0.085(2) Uani d . 1 1
H H80 0.5777 -0.1115 0.0151 0.103 Uiso calc R 1 1
Cl Cl1 0.16301(16) 0.46523(16) 0.32717(13) 0.1020(7) Uani d . 1 1
Cl Cl2 0.74689(14) 0.31683(12) 0.45881(11) 0.0812(5) Uani d . 1 1
Cl Cl3 0.35886(14) -0.07416(12) 0.18773(13) 0.0900(6) Uani d . 1 1
Cl Cl4 1.15993(13) 1.06089(12) 0.30016(13) 0.0844(6) Uani d . 1 1
Cl Cl5 0.73356(15) 0.69534(13) 0.06346(12) 0.0952(6) Uani d . 1 1
Cl Cl6 0.33635(19) 0.5119(2) 1.14981(18) 0.1489(12) Uani d . 1 1
N N1 0.3153(3) 0.5167(3) 0.4477(3) 0.0505(11) Uani d . 1 1
N N2 0.3872(3) 0.4811(3) 0.5656(3) 0.0465(10) Uani d . 1 1
N N3 0.1606(4) 0.4540(3) 0.5345(3) 0.0616(13) Uani d . 1 1
N N4 0.2169(5) 0.3023(4) 0.5230(4) 0.0810(17) Uani d . 1 1
N N5 0.1934(4) 0.3158(3) 0.3719(3) 0.0639(14) Uani d . 1 1
N N6 0.7469(3) 0.1914(3) 0.3335(3) 0.0492(11) Uani d . 1 1
N N7 0.6330(4) 0.0516(3) 0.1891(3) 0.0538(12) Uani d . 1 1
N N8 0.5426(4) 0.1148(4) 0.3526(3) 0.0676(14) Uani d . 1 1
N N9 0.5959(3) 0.2353(3) 0.2384(3) 0.0484(11) Uani d . 1 1
N N10 0.4312(3) 0.0814(3) 0.1876(3) 0.0559(12) Uani d . 1 1
N N11 1.0863(3) 0.9088(3) 0.3071(3) 0.0515(11) Uani d . 1 1
N N12 0.9171(4) 0.7637(3) 0.2702(3) 0.0548(12) Uani d . 1 1
N N13 0.9100(4) 0.9591(3) 0.3378(3) 0.0557(12) Uani d . 1 1
N N14 0.7671(4) 0.8252(3) 0.2002(3) 0.0577(12) Uani d . 1 1
N N15 0.9545(4) 0.8768(4) 0.1506(3) 0.0643(13) Uani d . 1 1
N N16 0.1203(5) 0.5284(4) 0.9327(3) 0.0778(17) Uani d . 1 1
N N17 0.1874(4) 0.4730(4) 1.0351(3) 0.0678(14) Uani d . 1 1
N N18 0.3140(5) 0.6769(4) 1.1246(4) 0.094(2) Uani d . 1 1
N N19 0.3062(6) 0.7036(5) 0.9772(4) 0.116(3) Uani d . 1 1
N N20 0.3457(5) 0.5429(5) 0.9565(4) 0.092(2) Uani d . 1 1
S S1 0.05930(13) 0.53437(12) 0.61849(11) 0.0681(5) Uani d . 1 1
S S2 0.2339(2) 0.16631(18) 0.55444(19) 0.1389(11) Uani d . 1 1
S S3 0.14738(14) 0.21493(14) 0.20727(11) 0.0834(6) Uani d . 1 1
S S4 0.96500(15) 0.90772(14) 0.01809(11) 0.0812(6) Uani d . 1 1
S S5 0.52714(14) 0.10423(14) 0.49362(11) 0.0793(5) Uani d . 1 1
S S6 0.37306(16) 0.77112(14) 1.28828(11) 0.0882(6) Uani d . 1 1
S S7 0.3501(2) 0.85263(16) 0.95253(15) 0.1311(11) Uani d . 1 1
S S8 0.4327(2) 0.4559(2) 0.8587(2) 0.1379(12) Uani d . 1 1
Zn Zn1 0.24234(5) 0.40029(4) 0.48672(4) 0.0514(2) Uani d . 1 1
Zn Zn2 0.58525(5) 0.13220(4) 0.26516(4) 0.0498(2) Uani d . 1 1
Zn Zn3 0.92815(5) 0.86803(4) 0.24576(4) 0.0503(2) Uani d . 1 1
Zn Zn4 0.26864(6) 0.59848(5) 1.00670(5) 0.0736(3) Uani d . 1 1

loop_
_atom_site_aniso_label
_atom_site_aniso_U_11
_atom_site_aniso_U_22
_atom_site_aniso_U_33
_atom_site_aniso_U_12
_atom_site_aniso_U_13
_atom_site_aniso_U_23
C1 0.068(4) 0.070(4) 0.065(4) 0.040(3) 0.017(3) 0.030(3)
C2 0.099(6) 0.093(6) 0.089(5) 0.057(5) 0.042(5) 0.063(5)
C3 0.109(6) 0.076(5) 0.125(7) 0.060(5) 0.070(6) 0.070(5)
C4 0.073(4) 0.053(4) 0.101(5) 0.038(3) 0.046(4) 0.040(4)
C5 0.049(3) 0.042(3) 0.057(3) 0.026(3) 0.021(3) 0.018(3)
C6 0.066(5) 0.058(4) 0.132(7) 0.027(4) 0.043(5) 0.050(5)
C7 0.045(4) 0.049(4) 0.102(6) 0.011(3) 0.017(4) 0.014(4)
C8 0.044(3) 0.063(4) 0.063(4) 0.031(3) 0.020(3) 0.011(3)
C9 0.049(4) 0.082(5) 0.050(4) 0.028(4) 0.001(3) 0.006(3)
C10 0.071(4) 0.105(6) 0.053(4) 0.049(4) 0.013(3) 0.037(4)
C11 0.058(4) 0.078(4) 0.057(4) 0.034(3) 0.015(3) 0.037(3)
C12 0.042(3) 0.048(3) 0.051(3) 0.027(3) 0.017(2) 0.009(3)
C13 0.044(3) 0.054(3) 0.061(4) 0.019(3) 0.014(3) 0.033(3)
C14 0.042(3) 0.057(4) 0.065(4) 0.014(3) 0.015(3) 0.030(3)
C15 0.075(5) 0.073(5) 0.068(4) 0.021(4) 0.020(3) 0.034(4)
C16 0.052(3) 0.045(3) 0.070(4) 0.016(3) 0.016(3) 0.028(3)
C17 0.058(4) 0.063(4) 0.080(5) 0.013(3) 0.005(3) 0.034(4)
C18 0.053(4) 0.071(5) 0.111(6) 0.024(4) 0.021(4) 0.053(5)
C19 0.069(4) 0.057(4) 0.097(5) 0.040(3) 0.045(4) 0.054(4)
C20 0.072(5) 0.086(5) 0.148(8) 0.049(4) 0.064(5) 0.077(6)
C21 0.100(6) 0.087(5) 0.131(7) 0.068(5) 0.083(6) 0.071(5)
C22 0.094(5) 0.061(4) 0.085(5) 0.046(4) 0.057(4) 0.042(4)
C23 0.132(7) 0.084(6) 0.096(6) 0.068(6) 0.070(6) 0.050(5)
C24 0.100(5) 0.057(4) 0.061(4) 0.035(4) 0.029(4) 0.027(3)
C25 0.077(4) 0.052(4) 0.081(4) 0.039(3) 0.049(4) 0.045(3)
C26 0.061(4) 0.045(3) 0.079(4) 0.031(3) 0.040(3) 0.040(3)
C27 0.054(4) 0.067(5) 0.087(5) 0.010(3) 0.011(4) 0.027(4)
C28 0.047(4) 0.084(5) 0.068(4) 0.021(4) 0.005(3) 0.018(4)
C29 0.064(4) 0.069(4) 0.045(3) 0.034(3) 0.016(3) 0.015(3)
C30 0.075(5) 0.089(5) 0.046(3) 0.052(4) 0.013(3) 0.021(3)
C31 0.095(5) 0.066(4) 0.056(4) 0.053(4) 0.019(4) 0.028(3)
C32 0.067(4) 0.053(3) 0.050(3) 0.035(3) 0.019(3) 0.024(3)
C33 0.083(5) 0.048(4) 0.074(4) 0.031(3) 0.021(4) 0.032(3)
C34 0.071(5) 0.054(4) 0.094(5) 0.015(3) 0.023(4) 0.040(4)
C35 0.060(4) 0.054(4) 0.073(4) 0.022(3) 0.012(3) 0.033(3)
C36 0.055(3) 0.046(3) 0.040(3) 0.022(3) 0.017(2) 0.016(2)
C37 0.058(3) 0.054(3) 0.038(3) 0.028(3) 0.017(2) 0.018(3)
C38 0.059(4) 0.054(4) 0.063(4) 0.013(3) 0.016(3) 0.024(3)
C39 0.037(3) 0.042(3) 0.059(4) 0.016(2) 0.009(2) 0.021(3)
C40 0.065(4) 0.060(4) 0.073(4) 0.033(3) 0.028(3) 0.033(3)
C41 0.058(4) 0.069(5) 0.094(5) 0.027(3) 0.016(4) 0.031(4)
C42 0.068(4) 0.083(5) 0.080(5) 0.046(4) 0.007(4) 0.030(4)
C43 0.064(4) 0.072(4) 0.054(3) 0.041(3) 0.018(3) 0.027(3)
C44 0.084(5) 0.085(5) 0.057(4) 0.055(4) 0.012(3) 0.031(4)
C45 0.098(5) 0.069(4) 0.066(4) 0.059(4) 0.027(4) 0.036(4)
C46 0.080(4) 0.055(4) 0.057(4) 0.040(3) 0.032(3) 0.031(3)
C47 0.112(6) 0.069(5) 0.092(5) 0.051(4) 0.043(5) 0.057(4)
C48 0.084(5) 0.077(5) 0.132(7) 0.039(4) 0.041(5) 0.072(5)
C49 0.073(4) 0.070(4) 0.103(5) 0.039(4) 0.036(4) 0.055(4)
C50 0.071(4) 0.056(4) 0.047(3) 0.037(3) 0.026(3) 0.028(3)
C51 0.062(4) 0.058(3) 0.048(3) 0.035(3) 0.027(3) 0.028(3)
C52 0.067(4) 0.060(4) 0.097(5) 0.027(4) 0.030(4) 0.047(4)
C53 0.059(5) 0.083(6) 0.126(7) 0.009(4) 0.013(5) 0.064(5)
C54 0.060(5) 0.109(7) 0.148(8) 0.037(5) 0.047(5) 0.090(7)
C55 0.061(4) 0.081(5) 0.132(7) 0.039(4) 0.045(5) 0.078(5)
C56 0.072(5) 0.106(7) 0.156(8) 0.062(5) 0.075(6) 0.089(6)
C57 0.123(7) 0.115(7) 0.163(9) 0.092(6) 0.109(7) 0.100(7)
C58 0.106(6) 0.084(5) 0.108(6) 0.066(5) 0.074(5) 0.075(5)
C59 0.136(7) 0.067(5) 0.074(5) 0.058(5) 0.057(5) 0.036(4)
C60 0.127(7) 0.080(5) 0.069(5) 0.058(5) 0.043(5) 0.037(4)
C61 0.085(5) 0.071(4) 0.073(4) 0.044(4) 0.039(4) 0.041(4)
C62 0.079(4) 0.053(4) 0.080(4) 0.039(3) 0.047(4) 0.049(3)
C63 0.059(4) 0.067(4) 0.093(5) 0.038(3) 0.046(4) 0.060(4)
C64 0.044(3) 0.041(3) 0.055(3) 0.019(2) 0.015(3) 0.020(3)
C65 0.106(6) 0.114(7) 0.117(7) 0.072(5) 0.063(5) 0.083(6)
C66 0.171(10) 0.120(9) 0.150(10) 0.107(8) 0.107(9) 0.096(8)
C67 0.169(12) 0.102(9) 0.179(13) 0.081(9) 0.108(11) 0.084(9)
C68 0.077(6) 0.057(5) 0.141(8) 0.016(4) 0.060(6) 0.005(5)
C69 0.106(10) 0.091(8) 0.199(16) 0.035(7) 0.066(10) 0.028(9)
C70 0.053(5) 0.079(8) 0.167(12) 0.006(5) 0.023(6) -0.024(7)
C71 0.065(5) 0.124(8) 0.081(6) 0.056(6) -0.001(4) -0.012(5)
C72 0.108(9) 0.174(13) 0.096(8) 0.080(9) 0.004(7) -0.027(9)
C73 0.145(10) 0.217(13) 0.052(5) 0.142(10) -0.005(6) 0.023(7)
C74 0.133(8) 0.117(7) 0.068(5) 0.080(6) 0.005(5) 0.029(5)
C75 0.056(4) 0.058(4) 0.078(5) 0.024(3) 0.016(4) -0.005(4)
C76 0.059(4) 0.067(4) 0.082(5) 0.038(4) 0.027(4) 0.024(4)
C77 0.052(4) 0.086(5) 0.058(4) 0.008(3) 0.013(3) 0.041(4)
C78 0.139(8) 0.072(5) 0.064(5) 0.019(5) 0.025(5) 0.027(4)
C79 0.054(4) 0.107(6) 0.136(7) 0.036(4) 0.034(4) 0.095(6)
C80 0.123(7) 0.052(4) 0.068(5) 0.036(4) 0.038(5) 0.014(3)
Cl1 0.0892(14) 0.1190(17) 0.0964(14) 0.0481(13) -0.0039(11) 0.0579(13)
Cl2 0.0820(12) 0.0666(11) 0.0706(11) 0.0333(9) 0.0200(9) 0.0074(9)
Cl3 0.0824(12) 0.0665(11) 0.1101(15) 0.0137(9) 0.0222(11) 0.0511(11)
Cl4 0.0699(11) 0.0734(11) 0.1299(16) 0.0305(9) 0.0332(11) 0.0668(12)
Cl5 0.0942(14) 0.0788(13) 0.0849(13) 0.0273(11) 0.0183(11) 0.0236(10)
Cl6 0.1023(18) 0.227(3) 0.168(3) 0.079(2) 0.0197(17) 0.144(3)
N1 0.050(3) 0.051(3) 0.054(3) 0.028(2) 0.014(2) 0.022(2)
N2 0.047(3) 0.051(3) 0.046(2) 0.025(2) 0.013(2) 0.023(2)
N3 0.057(3) 0.067(3) 0.072(3) 0.034(3) 0.028(3) 0.033(3)
N4 0.097(5) 0.061(4) 0.094(4) 0.033(3) 0.030(4) 0.047(3)
N5 0.065(3) 0.059(3) 0.053(3) 0.024(3) 0.014(3) 0.015(3)
N6 0.048(3) 0.045(3) 0.062(3) 0.023(2) 0.022(2) 0.028(2)
N7 0.075(3) 0.042(3) 0.050(3) 0.029(2) 0.025(2) 0.022(2)
N8 0.061(3) 0.083(4) 0.072(4) 0.034(3) 0.028(3) 0.043(3)
N9 0.048(3) 0.043(3) 0.051(3) 0.018(2) 0.013(2) 0.020(2)
N10 0.058(3) 0.058(3) 0.048(3) 0.022(2) 0.015(2) 0.023(2)
N11 0.057(3) 0.053(3) 0.063(3) 0.031(2) 0.028(2) 0.036(2)
N12 0.061(3) 0.051(3) 0.071(3) 0.030(2) 0.029(3) 0.038(3)
N13 0.071(3) 0.056(3) 0.059(3) 0.036(3) 0.032(3) 0.034(3)
N14 0.055(3) 0.053(3) 0.073(3) 0.023(3) 0.022(3) 0.035(3)
N15 0.075(4) 0.075(4) 0.067(3) 0.043(3) 0.034(3) 0.043(3)
N16 0.089(4) 0.102(5) 0.051(3) 0.069(4) 0.006(3) 0.023(3)
N17 0.055(3) 0.075(4) 0.083(4) 0.032(3) 0.020(3) 0.042(3)
N18 0.080(4) 0.100(5) 0.068(4) 0.008(4) 0.015(3) 0.038(4)
N19 0.172(8) 0.080(5) 0.098(5) 0.045(5) 0.051(5) 0.052(4)
N20 0.077(4) 0.111(6) 0.107(5) 0.043(4) 0.034(4) 0.065(5)
S1 0.0732(11) 0.0658(10) 0.0864(12) 0.0430(9) 0.0376(9) 0.0391(9)
S2 0.170(3) 0.1090(19) 0.156(3) 0.0595(19) 0.023(2) 0.0920(19)
S3 0.0772(12) 0.0903(13) 0.0558(10) 0.0243(10) 0.0240(9) 0.0174(9)
S4 0.0966(14) 0.0930(14) 0.0694(11) 0.0398(11) 0.0252(10) 0.0552(11)
S5 0.0862(13) 0.0961(14) 0.0681(11) 0.0372(11) 0.0212(9) 0.0544(11)
S6 0.0942(14) 0.0870(14) 0.0586(11) 0.0203(11) 0.0228(10) 0.0282(10)
S7 0.190(3) 0.0782(15) 0.0919(17) 0.0330(17) 0.0191(17) 0.0413(13)
S8 0.134(2) 0.161(2) 0.249(4) 0.108(2) 0.131(2) 0.155(3)
Zn1 0.0447(4) 0.0536(4) 0.0519(4) 0.0203(3) 0.0140(3) 0.0218(3)
Zn2 0.0542(4) 0.0467(4) 0.0543(4) 0.0258(3) 0.0218(3) 0.0237(3)
Zn3 0.0594(4) 0.0540(4) 0.0598(4) 0.0346(3) 0.0294(3) 0.0351(3)
Zn4 0.0702(5) 0.0748(5) 0.0585(5) 0.0195(4) 0.0096(4) 0.0292(4)

loop_
_atom_type_symbol
_atom_type_description
_atom_type_scat_dispersion_real
_atom_type_scat_dispersion_imag
_atom_type_scat_source
C C 0.0033 0.0016 'International Tables Vol C Tables 4.2.6.8 and 6.1.1.4'
H H 0.0000 0.0000 'International Tables Vol C Tables 4.2.6.8 and 6.1.1.4'
N N 0.0061 0.0033 'International Tables Vol C Tables 4.2.6.8 and 6.1.1.4'
Cl Cl 0.1484 0.1585 'International Tables Vol C Tables 4.2.6.8 and 6.1.1.4'
Zn Zn 0.2839 1.4301 'International Tables Vol C Tables 4.2.6.8 and 6.1.1.4'
S S 0.1246 0.1234 'International Tables Vol C Tables 4.2.6.8 and 6.1.1.4'

loop_
_geom_angle_atom_site_label_1
_geom_angle_atom_site_label_2
_geom_angle_atom_site_label_3
_geom_angle
N1 C1 C2 126.0(6)
N1 C1 Cl1 118.1(5)
C2 C1 Cl1 115.9(6)
C3 C2 C1 116.5(7)
C3 C2 H2 121.7
C1 C2 H2 121.7
C2 C3 C4 121.7(7)
C2 C3 H3 119.2
C4 C3 H3 119.2
C3 C4 C5 116.1(7)
C3 C4 C6 124.8(7)
C5 C4 C6 119.0(7)
N1 C5 C4 123.0(6)
N1 C5 C12 117.5(5)
C4 C5 C12 119.5(6)
C7 C6 C4 121.3(7)
C7 C6 H6 119.3
C4 C6 H6 119.3
C6 C7 C8 122.2(7)
C6 C7 H7 118.9
C8 C7 H7 118.9
C9 C8 C12 117.1(6)
C9 C8 C7 124.2(6)
C12 C8 C7 118.7(6)
C10 C9 C8 119.9(6)
C10 C9 H9 120.0
C8 C9 H9 120.0
C9 C10 C11 120.6(6)
C9 C10 H10 119.7
C11 C10 H10 119.7
N2 C11 C10 121.6(6)
N2 C11 H11 119.2
C10 C11 H11 119.2
N2 C12 C8 121.9(6)
N2 C12 C5 118.9(5)
C8 C12 C5 119.2(6)
N3 C13 S1 177.1(6)
N5 C14 S3 178.4(6)
N4 C15 S2 177.6(7)
N6 C16 C17 124.7(6)
N6 C16 Cl2 117.3(4)
C17 C16 Cl2 118.0(5)
C18 C17 C16 117.5(7)
C18 C17 H17 121.3
C16 C17 H17 121.3
C17 C18 C19 121.0(6)
C17 C18 H18 119.5
C19 C18 H18 119.5
C20 C19 C18 123.1(7)
C20 C19 C26 120.0(7)
C18 C19 C26 116.9(6)
C21 C20 C19 120.0(7)
C21 C20 H20 120.0
C19 C20 H20 120.0
C20 C21 C22 121.9(6)
C20 C21 H21 119.1
C22 C21 H21 119.1
C23 C22 C25 117.3(7)
C23 C22 C21 123.6(7)
C25 C22 C21 119.1(7)
C22 C23 C80 121.5(7)
C22 C23 H23 119.3
C80 C23 H23 119.3
N7 C24 C80 121.5(7)
N7 C24 H24 119.3
C80 C24 H24 119.3
N7 C25 C22 122.4(6)
N7 C25 C26 119.1(5)
C22 C25 C26 118.4(6)
N6 C26 C25 117.0(5)
N6 C26 C19 122.4(6)
C25 C26 C19 120.6(5)
C28 C27 C38 119.8(6)
C28 C27 H27 120.1
C38 C27 H27 120.1
C27 C28 C29 120.8(6)
C27 C28 H28 119.6
C29 C28 H28 119.6
C30 C29 C37 119.8(6)
C30 C29 C28 125.2(6)
C37 C29 C28 115.0(6)
C31 C30 C29 121.5(6)
C31 C30 H30 119.3
C29 C30 H30 119.3
C30 C31 C32 120.6(6)
C30 C31 H31 119.7
C32 C31 H31 119.7
C36 C32 C33 117.2(5)
C36 C32 C31 119.8(6)
C33 C32 C31 123.0(6)
C34 C33 C32 118.8(6)
C34 C33 H33 120.6
C32 C33 H33 120.6
C33 C34 C35 121.2(6)
C33 C34 H34 119.4
C35 C34 H34 119.4
N9 C35 C34 121.7(6)
N9 C35 H35 119.2
C34 C35 H35 119.2
N9 C36 C32 122.8(5)
N9 C36 C37 117.7(5)
C32 C36 C37 119.4(5)
N10 C37 C29 124.0(5)
N10 C37 C36 117.3(5)
C29 C37 C36 118.7(6)
N10 C38 C27 123.7(6)
N10 C38 Cl3 116.4(5)
C27 C38 Cl3 119.9(5)
N8 C39 S5 178.3(6)
N11 C40 C41 123.7(6)
N11 C40 Cl4 118.3(5)
C41 C40 Cl4 118.1(5)
C42 C41 C40 118.4(6)
C42 C41 H41 120.8
C40 C41 H41 120.8
C41 C42 C43 120.2(6)
C41 C42 H42 119.9
C43 C42 H42 119.9
C51 C43 C44 120.5(6)
C51 C43 C42 115.9(6)
C44 C43 C42 123.5(6)
C45 C44 C43 121.5(6)
C45 C44 H44 119.2
C43 C44 H44 119.2
C44 C45 C46 120.3(6)
C44 C45 H45 119.8
C46 C45 H45 119.8
C50 C46 C45 120.2(6)
C50 C46 C47 116.1(6)
C45 C46 C47 123.8(6)
C48 C47 C46 119.4(6)
C48 C47 H47 120.3
C46 C47 H47 120.3
C47 C48 C49 120.0(7)
C47 C48 H48 120.0
C49 C48 H48 120.0
N12 C49 C48 123.1(7)
N12 C49 H49 118.5
C48 C49 H49 118.5
N12 C50 C46 123.2(6)
N12 C50 C51 118.3(5)
C46 C50 C51 118.5(6)
N11 C51 C43 124.6(6)
N11 C51 C50 116.5(5)
C43 C51 C50 118.9(6)
N14 C52 C53 123.8(7)
N14 C52 Cl5 116.9(5)
C53 C52 Cl5 119.3(7)
C54 C53 C52 117.0(8)
C54 C53 H53 121.5
C52 C53 H53 121.5
C55 C54 C53 121.4(8)
C55 C54 H54 119.3
C53 C54 H54 119.3
C54 C55 C63 116.7(8)
C54 C55 C56 122.9(7)
C63 C55 C56 120.4(8)
C57 C56 C55 121.0(7)
C57 C56 H56 119.5
C55 C56 H56 119.5
C56 C57 C58 121.3(8)
C56 C57 H57 119.4
C58 C57 H57 119.4
C59 C58 C57 125.1(8)
C59 C58 C62 116.1(7)
C57 C58 C62 118.9(8)
C60 C59 C58 122.0(7)
C60 C59 H59 119.0
C58 C59 H59 119.0
C59 C60 C61 116.9(7)
C59 C60 H60 121.6
C61 C60 H60 121.6
N13 C61 C60 125.1(7)
N13 C61 H61 117.4
C60 C61 H61 117.4
N13 C62 C58 122.4(7)
N13 C62 C63 118.2(5)
C58 C62 C63 119.4(6)
N14 C63 C55 123.7(7)
N14 C63 C62 117.2(5)
C55 C63 C62 119.1(7)
N15 C64 S4 178.7(5)
N17 C65 C66 123.3(9)
N17 C65 Cl6 118.1(6)
C66 C65 Cl6 118.7(8)
C67 C66 C65 121.6(11)
C67 C66 H66 119.2
C65 C66 H66 119.2
C66 C67 C68 118.9(11)
C66 C67 H67 120.5
C68 C67 H67 120.5
C67 C68 C69 125.0(11)
C67 C68 C76 116.8(9)
C69 C68 C76 118.2(12)
C70 C69 C68 121.8(14)
C70 C69 H69 119.1
C68 C69 H69 119.1
C69 C70 C71 124.2(12)
C69 C70 H70 117.9
C71 C70 H70 117.9
C72 C71 C75 121.3(12)
C72 C71 C70 124.1(10)
C75 C71 C70 114.5(10)
C73 C72 C71 118.9(12)
C73 C72 H72 120.6
C71 C72 H72 120.6
C72 C73 C74 123.1(11)
C72 C73 H73 118.4
C74 C73 H73 118.4
N16 C74 C73 115.6(9)
N16 C74 H74 122.2
C73 C74 H74 122.2
C76 C75 N16 119.6(6)
C76 C75 C71 121.6(9)
N16 C75 C71 118.8(9)
N17 C76 C75 118.8(7)
N17 C76 C68 121.9(8)
C75 C76 C68 119.3(8)
N18 C77 S6 179.4(7)
N19 C78 S7 176.2(10)
N20 C79 S8 178.3(7)
C23 C80 C24 118.0(7)
C23 C80 H80 121.0
C24 C80 H80 121.0
C1 N1 C5 116.7(5)
C1 N1 Zn1 133.1(4)
C5 N1 Zn1 110.3(4)
C11 N2 C12 118.9(5)
C11 N2 Zn1 121.6(4)
C12 N2 Zn1 119.4(4)
C13 N3 Zn1 174.7(5)
C15 N4 Zn1 162.7(7)
C14 N5 Zn1 172.0(5)
C16 N6 C26 117.5(5)
C16 N6 Zn2 131.5(4)
C26 N6 Zn2 111.0(4)
C24 N7 C25 119.3(6)
C24 N7 Zn2 124.8(5)
C25 N7 Zn2 115.8(4)
C39 N8 Zn2 166.5(5)
C35 N9 C36 118.1(5)
C35 N9 Zn2 125.2(4)
C36 N9 Zn2 116.7(4)
C38 N10 C37 116.7(5)
C38 N10 Zn2 132.9(4)
C37 N10 Zn2 110.0(4)
C40 N11 C51 117.2(5)
C40 N11 Zn3 131.8(4)
C51 N11 Zn3 110.9(4)
C49 N12 C50 118.3(5)
C49 N12 Zn3 125.4(4)
C50 N12 Zn3 116.3(4)
C61 N13 C62 117.5(5)
C61 N13 Zn3 126.2(4)
C62 N13 Zn3 116.2(4)
C52 N14 C63 117.4(6)
C52 N14 Zn3 132.9(5)
C63 N14 Zn3 109.7(4)
C64 N15 Zn3 167.6(5)
C74 N16 C75 122.3(7)
C74 N16 Zn4 118.9(6)
C75 N16 Zn4 118.7(5)
C65 N17 C76 117.5(7)
C65 N17 Zn4 132.5(5)
C76 N17 Zn4 109.9(5)
C77 N18 Zn4 175.0(7)
C78 N19 Zn4 171.6(8)
C79 N20 Zn4 170.4(7)
N5 Zn1 N3 120.0(2)
N5 Zn1 N4 93.1(2)
N3 Zn1 N4 101.1(2)
N5 Zn1 N2 130.19(19)
N3 Zn1 N2 106.42(19)
N4 Zn1 N2 94.7(2)
N5 Zn1 N1 87.35(19)
N3 Zn1 N1 91.93(18)
N4 Zn1 N1 164.6(2)
N2 Zn1 N1 73.48(16)
N8 Zn2 N9 125.3(2)
N8 Zn2 N7 123.9(2)
N9 Zn2 N7 110.69(18)
N8 Zn2 N10 93.2(2)
N9 Zn2 N10 77.90(18)
N7 Zn2 N10 101.06(19)
N8 Zn2 N6 93.5(2)
N9 Zn2 N6 96.30(16)
N7 Zn2 N6 77.01(18)
N10 Zn2 N6 172.90(16)
N15 Zn3 N13 126.8(2)
N15 Zn3 N12 123.9(2)
N13 Zn3 N12 109.31(19)
N15 Zn3 N14 94.9(2)
N13 Zn3 N14 78.6(2)
N12 Zn3 N14 97.11(18)
N15 Zn3 N11 93.3(2)
N13 Zn3 N11 96.81(19)
N12 Zn3 N11 77.92(18)
N14 Zn3 N11 171.87(17)
N20 Zn4 N18 121.6(3)
N20 Zn4 N19 99.9(3)
N18 Zn4 N19 93.8(3)
N20 Zn4 N16 110.0(3)
N18 Zn4 N16 124.5(2)
N19 Zn4 N16 96.3(3)
N20 Zn4 N17 90.2(2)
N18 Zn4 N17 87.7(2)
N19 Zn4 N17 167.1(3)
N16 Zn4 N17 72.5(2)

loop_
_geom_bond_atom_site_label_1
_geom_bond_atom_site_label_2
_geom_bond_distance
C1 N1 1.312(7)
C1 C2 1.390(9)
C1 Cl1 1.712(7)
C2 C3 1.345(10)
C2 H2 0.9300
C3 C4 1.393(10)
C3 H3 0.9300
C4 C5 1.422(8)
C4 C6 1.443(10)
C5 N1 1.334(7)
C5 C12 1.428(8)
C6 C7 1.299(10)
C6 H6 0.9300
C7 C8 1.447(10)
C7 H7 0.9300
C8 C9 1.402(9)
C8 C12 1.423(8)
C9 C10 1.341(10)
C9 H9 0.9300
C10 C11 1.397(9)
C10 H10 0.9300
C11 N2 1.335(7)
C11 H11 0.9300
C12 N2 1.354(7)
C13 N3 1.147(7)
C13 S1 1.611(6)
C14 N5 1.136(7)
C14 S3 1.631(7)
C15 N4 1.142(9)
C15 S2 1.656(8)
C16 N6 1.331(7)
C16 C17 1.386(8)
C16 Cl2 1.701(6)
C17 C18 1.353(9)
C17 H17 0.9300
C18 C19 1.398(10)
C18 H18 0.9300
C19 C20 1.384(9)
C19 C26 1.421(8)
C20 C21 1.363(11)
C20 H20 0.9300
C21 C22 1.429(10)
C21 H21 0.9300
C22 C23 1.359(10)
C22 C25 1.407(8)
C23 C80 1.369(11)
C23 H23 0.9300
C24 N7 1.313(8)
C24 C80 1.426(9)
C24 H24 0.9300
C25 N7 1.354(8)
C25 C26 1.417(9)
C26 N6 1.338(7)
C27 C28 1.329(10)
C27 C38 1.381(9)
C27 H27 0.9300
C28 C29 1.435(9)
C28 H28 0.9300
C29 C30 1.397(9)
C29 C37 1.415(8)
C30 C31 1.356(9)
C30 H30 0.9300
C31 C32 1.417(9)
C31 H31 0.9300
C32 C36 1.399(7)
C32 C33 1.409(9)
C33 C34 1.334(9)
C33 H33 0.9300
C34 C35 1.383(9)
C34 H34 0.9300
C35 N9 1.336(7)
C35 H35 0.9300
C36 N9 1.343(7)
C36 C37 1.440(7)
C37 N10 1.361(7)
C38 N10 1.339(7)
C38 Cl3 1.718(7)
C39 N8 1.151(7)
C39 S5 1.594(6)
C40 N11 1.307(7)
C40 C41 1.407(9)
C40 Cl4 1.723(6)
C41 C42 1.359(9)
C41 H41 0.9300
C42 C43 1.419(9)
C42 H42 0.9300
C43 C51 1.385(8)
C43 C44 1.409(9)
C44 C45 1.322(9)
C44 H44 0.9300
C45 C46 1.426(9)
C45 H45 0.9300
C46 C50 1.400(8)
C46 C47 1.461(9)
C47 C48 1.337(10)
C47 H47 0.9300
C48 C49 1.403(9)
C48 H48 0.9300
C49 N12 1.323(8)
C49 H49 0.9300
C50 N12 1.362(7)
C50 C51 1.441(8)
C51 N11 1.357(7)
C52 N14 1.290(8)
C52 C53 1.417(10)
C52 Cl5 1.730(7)
C53 C54 1.377(11)
C53 H53 0.9300
C54 C55 1.366(11)
C54 H54 0.9300
C55 C63 1.390(8)
C55 C56 1.427(11)
C56 C57 1.341(12)
C56 H56 0.9300
C57 C58 1.421(11)
C57 H57 0.9300
C58 C59 1.406(11)
C58 C62 1.430(9)
C59 C60 1.352(10)
C59 H59 0.9300
C60 C61 1.391(9)
C60 H60 0.9300
C61 N13 1.332(8)
C61 H61 0.9300
C62 N13 1.345(7)
C62 C63 1.434(9)
C63 N14 1.371(7)
C64 N15 1.142(7)
C64 S4 1.595(6)
C65 N17 1.282(9)
C65 C66 1.394(12)
C65 Cl6 1.708(9)
C66 C67 1.264(15)
C66 H66 0.9300
C67 C68 1.403(15)
C67 H67 0.9300
C68 C69 1.419(15)
C68 C76 1.422(11)
C69 C70 1.228(18)
C69 H69 0.9300
C70 C71 1.471(16)
C70 H70 0.9300
C71 C72 1.363(16)
C71 C75 1.419(10)
C72 C73 1.347(17)
C72 H72 0.9300
C73 C74 1.465(13)
C73 H73 0.9300
C74 N16 1.375(9)
C74 H74 0.9300
C75 C76 1.366(10)
C75 N16 1.388(9)
C76 N17 1.329(8)
C77 N18 1.147(8)
C77 S6 1.570(7)
C78 N19 1.153(10)
C78 S7 1.588(9)
C79 N20 1.142(10)
C79 S8 1.628(10)
C80 H80 0.9300
N1 Zn1 2.404(5)
N2 Zn1 2.088(4)
N3 Zn1 1.962(5)
N4 Zn1 2.036(6)
N5 Zn1 1.956(5)
N6 Zn2 2.250(4)
N7 Zn2 2.054(5)
N8 Zn2 1.925(5)
N9 Zn2 2.045(4)
N10 Zn2 2.231(5)
N11 Zn3 2.236(5)
N12 Zn3 2.038(4)
N13 Zn3 2.034(5)
N14 Zn3 2.216(5)
N15 Zn3 1.924(5)
N16 Zn4 2.098(6)
N17 Zn4 2.433(5)
N18 Zn4 1.981(6)
N19 Zn4 2.061(7)
N20 Zn4 1.936(7)
